data_4130040
loop_
_publ_author_name
'Bu\&s, Florenz'
'Mehlmann, Paul'
'M\"uck-Lichtenfeld, Christian'
'Bergander, Klaus'
'Dielmann, Fabian'

_publ_section_title
;
 Reversible Carbon Dioxide Binding by Simple Lewis Base Adducts with
 Electron-Rich Phosphines.
;
_journal_issue 6
_journal_name_full 'Journal of the American Chemical Society'
_journal_page_first 1840
_journal_page_last 1843
_journal_paper_doi 10.1021/jacs.5b13116
_journal_volume 138
_journal_year 2016
_chemical_formula_moiety 'C25 H47 N6 P'
_chemical_formula_sum 'C25 H47 N6 P'
_chemical_formula_weight 462.65
_space_group_crystal_system monoclinic
_space_group_IT_number 9
_space_group_name_Hall 'C -2yc'
_space_group_name_H-M_alt 'C 1 c 1'
_atom_sites_solution_hydrogens geom
_atom_sites_solution_primary iterative
_audit_creation_date 2015-10-19
_audit_creation_method
;
Olex2 1.2
(compiled 2013.11.15 svn.r2834 for OlexSys, GUI svn.r4720)
;
_cell_angle_alpha 90
_cell_angle_beta 109.3590(10)
_cell_angle_gamma 90
_cell_formula_units_Z 4
_cell_length_a 18.2900(4)
_cell_length_b 11.5237(3)
_cell_length_c 13.3929(3)
_cell_measurement_reflns_used 9970
_cell_measurement_temperature 100(2)
_cell_measurement_theta_max 28.238
_cell_measurement_theta_min 2.894
_cell_volume 2663.20(11)
_computing_cell_refinement 'Bruker SAINT'
_computing_data_collection 'Bruker APEX2'
_computing_data_reduction 'SAINT v7.68A (Bruker, 2009)'
_computing_molecular_graphics 'Olex2 (Dolomanov et al., 2009)'
_computing_publication_material 'Olex2 (Dolomanov et al., 2009)'
_computing_structure_refinement 'ShelXL (Sheldrick, 2008)'
_computing_structure_solution
;
Superflip (Palatinus & Chapuis, 2007;Palatinus & van der Lee, 2008;
Palatinus et al., 2012)
;
_diffrn_ambient_temperature 100.03
_diffrn_measured_fraction_theta_full 0.996
_diffrn_measured_fraction_theta_max 0.996
_diffrn_measurement_device_type 'Bruker APEX-II CCD'
_diffrn_measurement_method '\f and \w scans'
_diffrn_radiation_monochromator graphite
_diffrn_radiation_type MoK\a
_diffrn_radiation_wavelength 0.71073
_diffrn_reflns_av_R_equivalents 0.0172
_diffrn_reflns_av_unetI/netI 0.0199
_diffrn_reflns_Laue_measured_fraction_full 0.996
_diffrn_reflns_Laue_measured_fraction_max 0.996
_diffrn_reflns_limit_h_max 24
_diffrn_reflns_limit_h_min -24
_diffrn_reflns_limit_k_max 15
_diffrn_reflns_limit_k_min -15
_diffrn_reflns_limit_l_max 17
_diffrn_reflns_limit_l_min -17
_diffrn_reflns_number 16952
_diffrn_reflns_point_group_measured_fraction_full 0.973
_diffrn_reflns_point_group_measured_fraction_max 0.962
_diffrn_reflns_theta_full 25.242
_diffrn_reflns_theta_max 28.245
_diffrn_reflns_theta_min 3.521
_diffrn_standards_number 0
_exptl_absorpt_coefficient_mu 0.127
_exptl_absorpt_correction_T_max 1.0000
_exptl_absorpt_correction_T_min 0.8770
_exptl_absorpt_correction_type multi-scan
_exptl_absorpt_process_details
;
SADABS-2008/1 (Bruker,2008) was used for absorption correction.
wR2(int) was 0.0907 before and 0.0315 after correction.
The Ratio of minimum to maximum transmission is 0.8770.
The \l/2 correction factor is 0.0000.
;
_exptl_crystal_colour colourless
_exptl_crystal_colour_primary colourless
_exptl_crystal_density_diffrn 1.154
_exptl_crystal_description block
_exptl_crystal_F_000 1016
_exptl_crystal_size_max 0.35
_exptl_crystal_size_mid 0.21
_exptl_crystal_size_min 0.17
_refine_diff_density_max 0.405
_refine_diff_density_min -0.152
_refine_diff_density_rms 0.039
_refine_ls_abs_structure_details
;
 Flack x determined using 2963 quotients [(I+)-(I-)]/[(I+)+(I-)]
 (Parsons and Flack (2004), Acta Cryst. A60, s61).
;
_refine_ls_abs_structure_Flack 0.014(14)
_refine_ls_extinction_method none
_refine_ls_goodness_of_fit_ref 1.035
_refine_ls_hydrogen_treatment constr
_refine_ls_matrix_type full
_refine_ls_number_parameters 303
_refine_ls_number_reflns 6346
_refine_ls_number_restraints 2
_refine_ls_restrained_S_all 1.034
_refine_ls_R_factor_all 0.0285
_refine_ls_R_factor_gt 0.0280
_refine_ls_shift/su_max 0.001
_refine_ls_shift/su_mean 0.000
_refine_ls_structure_factor_coef Fsqd
_refine_ls_weighting_details 'w=1/[\s^2^(Fo^2^)+(0.0550P)^2^+0.6379P] where P=(Fo^2^+2Fc^2^)/3'
_refine_ls_weighting_scheme calc
_refine_ls_wR_factor_gt 0.0779
_refine_ls_wR_factor_ref 0.0784
_reflns_Friedel_coverage 0.928
_reflns_Friedel_fraction_full 0.949
_reflns_Friedel_fraction_max 0.927
_reflns_number_gt 6246
_reflns_number_total 6346
_reflns_threshold_expression 'I > 2\s(I)'
_cod_data_source_file ja5b13116_si_001.cif
_cod_data_source_block compound5
_cod_database_code 4130040
_shelxl_version_number 2013-4
_shelx_space_group_comment
;
The symmetry employed for this shelxl refinement is uniquely defined
by the following loop, which should always be used as a source of
symmetry information in preference to the above space-group names.
They are only intended as comments.
;
_olex2_refinement_description
;
1. Others
 Fixed Uiso: H4A(0.032) H4B(0.032) H4C(0.032) H5A(0.033) H5B(0.033) H5C(0.033)
 H6(0.022) H7A(0.036) H7B(0.036) H7C(0.036) H8A(0.039) H8B(0.039) H8C(0.039)
 H9(0.02) H10A(0.036) H10B(0.036) H10C(0.036) H11A(0.036) H11B(0.036)
 H11C(0.036) H15A(0.037) H15B(0.037) H15C(0.037) H16A(0.038) H16B(0.038)
 H16C(0.038) H17(0.024) H18A(0.037) H18B(0.037) H18C(0.037) H19A(0.041)
 H19B(0.041) H19C(0.041) H20(0.022) H21A(0.049) H21B(0.049) H21C(0.049)
 H22A(0.036) H22B(0.036) H22C(0.036) H23(0.023) H24A(0.039) H24B(0.039)
 H24C(0.039) H25A(0.046) H25B(0.046) H25C(0.046)
 Fixed X: H4A(-0.0265) H4B(-0.0274) H4C(0.0291) H5A(-0.2012) H5B(-0.1102) H5C(-
 0.1469) H6(-0.0857) H7A(-0.0924) H7B(-0.1656) H7C(-0.0976) H8A(0.0328)
 H8B(0.0434) H8C(0.0397) H9(-0.2594) H10A(-0.3369) H10B(-0.319) H10C(-0.2747)
 H11A(-0.1518) H11B(-0.2196) H11C(-0.1524) H15A(-0.535) H15B(-0.5941) H15C(-
 0.5854) H16A(-0.544) H16B(-0.5685) H16C(-0.4896) H17(-0.468) H18A(-0.4021)
 H18B(-0.4335) H18C(-0.4924) H19A(-0.3449) H19B(-0.3477) H19C(-0.3072) H20(-
 0.3449) H21A(-0.322) H21B(-0.341) H21C(-0.4059) H22A(-0.4977) H22B(-0.4321)
 H22C(-0.4679) H23(-0.1752) H24A(-0.2976) H24B(-0.2272) H24C(-0.2115) H25A(-
 0.2708) H25B(-0.2728) H25C(-0.3367)
 Fixed Y: H4A(-0.43) H4B(-0.5476) H4C(-0.5353) H5A(-0.3581) H5B(-0.336) H5C(-
 0.3501) H6(-0.8513) H7A(-0.7109) H7B(-0.7732) H7C(-0.8495) H8A(-0.8642) H8B(-
 0.7871) H8C(-0.7261) H9(-0.6382) H10A(-0.482) H10B(-0.491) H10C(-0.397) H11A(-
 0.5987) H11B(-0.5148) H11C(-0.4651) H15A(-0.5385) H15B(-0.5588) H15C(-0.6549)
 H16A(-0.6453) H16B(-0.5492) H16C(-0.535) H17(-0.6848) H18A(-0.9069) H18B(-
 0.8634) H18C(-0.8802) H19A(-0.6027) H19B(-0.6877) H19C(-0.7294) H20(-0.8234)
 H21A(-0.6329) H21B(-0.7186) H21C(-0.6308) H22A(-0.8018) H22B(-0.8865) H22C(-
 0.9087) H23(-1.0228) H24A(-1.0333) H24B(-1.1229) H24C(-0.9929) H25A(-1.0477)
 H25B(-1.1545) H25C(-1.0544)
 Fixed Z: H4A(-0.4116) H4B(-0.4755) H4C(-0.3558) H5A(-0.3881) H5B(-0.3594)
 H5C(-0.267) H6(-0.3755) H7A(-0.553) H7B(-0.5362) H7C(-0.5532) H8A(-0.3984)
 H8B(-0.2952) H8C(-0.4042) H9(-0.2393) H10A(-0.2601) H10B(-0.369) H10C(-0.282)
 H11A(-0.0964) H11B(-0.0892) H11C(-0.129) H15A(-0.5435) H15B(-0.4799) H15C(-
 0.5614) H16A(-0.2158) H16B(-0.3071) H16C(-0.2098) H17(-0.5972) H18A(-0.5326)
 H18B(-0.6528) H18C(-0.5884) H19A(-0.5236) H19B(-0.6194) H19C(-0.4997) H20(-
 0.1565) H21A(-0.0892) H21B(-0.007) H21C(-0.0762) H22A(-0.1478) H22B(-0.0754)
 H22C(-0.2002) H23(-0.2177) H24A(-0.4159) H24B(-0.3744) H24C(-0.4042) H25A(-
 0.1377) H25B(-0.2149) H25C(-0.2514)
;

loop_
_space_group_symop_operation_xyz
'x, y, z'
'x, -y, z+1/2'
'x+1/2, y+1/2, z'
'x+1/2, -y+1/2, z+1/2'

loop_
_atom_site_label
_atom_site_type_symbol
_atom_site_fract_x
_atom_site_fract_y
_atom_site_fract_z
_atom_site_U_iso_or_equiv
_atom_site_adp_type
_atom_site_occupancy
_atom_site_site_symmetry_order
_atom_site_calc_flag
_atom_site_refinement_flags_posn
P1 P -0.24309(2) -0.84577(3) -0.24498(3) 0.01525(10) Uani 1 1 d .
N1 N -0.17645(9) -0.80030(12) -0.29832(13) 0.0190(3) Uani 1 1 d .
N2 N -0.09325(8) -0.68130(12) -0.35244(12) 0.0170(3) Uani 1 1 d .
N3 N -0.18177(8) -0.58686(12) -0.30512(11) 0.0163(3) Uani 1 1 d .
N4 N -0.32890(8) -0.82988(12) -0.34416(11) 0.0167(3) Uani 1 1 d .
N5 N -0.43611(8) -0.71804(12) -0.44137(11) 0.0162(3) Uani 1 1 d .
N6 N -0.41486(8) -0.72184(12) -0.26989(11) 0.0161(3) Uani 1 1 d .
C1 C -0.15453(9) -0.69748(14) -0.31474(13) 0.0157(3) Uani 1 1 d .
C2 C -0.08365(9) -0.56203(14) -0.36768(14) 0.0172(3) Uani 1 1 d .
C3 C -0.13634(9) -0.50408(14) -0.33656(13) 0.0169(3) Uani 1 1 d .
C4 C -0.02182(10) -0.51468(16) -0.40592(14) 0.0214(3) Uani 1 1 d .
H4A H -0.0265 -0.4300 -0.4116 0.032 Uiso 1 1 calc GR
H4B H -0.0274 -0.5476 -0.4755 0.032 Uiso 1 1 calc GR
H4C H 0.0291 -0.5353 -0.3558 0.032 Uiso 1 1 calc GR
C5 C -0.14981(10) -0.37603(15) -0.33788(15) 0.0217(3) Uani 1 1 d .
H5A H -0.2012 -0.3581 -0.3881 0.033 Uiso 1 1 calc GR
H5B H -0.1102 -0.3360 -0.3594 0.033 Uiso 1 1 calc GR
H5C H -0.1469 -0.3501 -0.2670 0.033 Uiso 1 1 calc GR
C6 C -0.06780(10) -0.77965(15) -0.40268(14) 0.0187(3) Uani 1 1 d .
H6 H -0.0857 -0.8513 -0.3755 0.022 Uiso 1 1 calc R
C7 C -0.10958(11) -0.77820(16) -0.52191(15) 0.0242(3) Uani 1 1 d .
H7A H -0.0924 -0.7109 -0.5530 0.036 Uiso 1 1 calc GR
H7B H -0.1656 -0.7732 -0.5362 0.036 Uiso 1 1 calc GR
H7C H -0.0976 -0.8495 -0.5532 0.036 Uiso 1 1 calc GR
C8 C 0.01983(11) -0.79020(18) -0.37242(16) 0.0260(4) Uani 1 1 d .
H8A H 0.0328 -0.8642 -0.3984 0.039 Uiso 1 1 calc GR
H8B H 0.0434 -0.7871 -0.2952 0.039 Uiso 1 1 calc GR
H8C H 0.0397 -0.7261 -0.4042 0.039 Uiso 1 1 calc GR
C9 C -0.23266(9) -0.56333(14) -0.24286(14) 0.0166(3) Uani 1 1 d .
H9 H -0.2594 -0.6382 -0.2393 0.020 Uiso 1 1 calc R
C10 C -0.29647(10) -0.47550(16) -0.29296(16) 0.0241(4) Uani 1 1 d .
H10A H -0.3369 -0.4820 -0.2601 0.036 Uiso 1 1 calc GR
H10B H -0.3190 -0.4910 -0.3690 0.036 Uiso 1 1 calc GR
H10C H -0.2747 -0.3970 -0.2820 0.036 Uiso 1 1 calc GR
C11 C -0.18486(11) -0.53277(17) -0.12923(14) 0.0243(4) Uani 1 1 d .
H11A H -0.1518 -0.5987 -0.0964 0.036 Uiso 1 1 calc GR
H11B H -0.2196 -0.5148 -0.0892 0.036 Uiso 1 1 calc GR
H11C H -0.1524 -0.4651 -0.1290 0.036 Uiso 1 1 calc GR
C12 C -0.38629(9) -0.76256(13) -0.34759(12) 0.0149(3) Uani 1 1 d .
C13 C -0.49517(9) -0.65417(13) -0.42233(14) 0.0175(3) Uani 1 1 d .
C14 C -0.48229(10) -0.65577(14) -0.31738(14) 0.0176(3) Uani 1 1 d .
C15 C -0.55777(11) -0.59667(16) -0.50923(15) 0.0244(4) Uani 1 1 d .
H15A H -0.5350 -0.5385 -0.5435 0.037 Uiso 1 1 calc GR
H15B H -0.5941 -0.5588 -0.4799 0.037 Uiso 1 1 calc GR
H15C H -0.5854 -0.6549 -0.5614 0.037 Uiso 1 1 calc GR
C16 C -0.52474(11) -0.59074(17) -0.25738(15) 0.0254(4) Uani 1 1 d .
H16A H -0.5440 -0.6453 -0.2158 0.038 Uiso 1 1 calc GR
H16B H -0.5685 -0.5492 -0.3071 0.038 Uiso 1 1 calc GR
H16C H -0.4896 -0.5350 -0.2098 0.038 Uiso 1 1 calc GR
C17 C -0.42644(10) -0.73211(15) -0.54596(13) 0.0201(3) Uani 1 1 d .
H17 H -0.4680 -0.6848 -0.5972 0.024 Uiso 1 1 calc R
C18 C -0.43977(12) -0.85661(16) -0.58323(15) 0.0244(4) Uani 1 1 d .
H18A H -0.4021 -0.9069 -0.5326 0.037 Uiso 1 1 calc GR
H18B H -0.4335 -0.8634 -0.6528 0.037 Uiso 1 1 calc GR
H18C H -0.4924 -0.8802 -0.5884 0.037 Uiso 1 1 calc GR
C19 C -0.34980(12) -0.68371(18) -0.54727(15) 0.0270(4) Uani 1 1 d .
H19A H -0.3449 -0.6027 -0.5236 0.041 Uiso 1 1 calc GR
H19B H -0.3477 -0.6877 -0.6194 0.041 Uiso 1 1 calc GR
H19C H -0.3072 -0.7294 -0.4997 0.041 Uiso 1 1 calc GR
C20 C -0.39031(9) -0.77215(16) -0.16250(13) 0.0186(3) Uani 1 1 d .
H20 H -0.3449 -0.8234 -0.1565 0.022 Uiso 1 1 calc R
C21 C -0.36230(13) -0.6804(2) -0.07600(16) 0.0329(4) Uani 1 1 d .
H21A H -0.3220 -0.6329 -0.0892 0.049 Uiso 1 1 calc GR
H21B H -0.3410 -0.7186 -0.0070 0.049 Uiso 1 1 calc GR
H21C H -0.4059 -0.6308 -0.0762 0.049 Uiso 1 1 calc GR
C22 C -0.45258(12) -0.84913(16) -0.14492(15) 0.0242(4) Uani 1 1 d .
H22A H -0.4977 -0.8018 -0.1478 0.036 Uiso 1 1 calc GR
H22B H -0.4321 -0.8865 -0.0754 0.036 Uiso 1 1 calc GR
H22C H -0.4679 -0.9087 -0.2002 0.036 Uiso 1 1 calc GR
C23 C -0.22999(9) -1.00361(14) -0.26012(14) 0.0196(3) Uani 1 1 d .
H23 H -0.1752 -1.0228 -0.2177 0.023 Uiso 1 1 calc R
C24 C -0.24269(11) -1.04159(15) -0.37382(16) 0.0262(4) Uani 1 1 d .
H24A H -0.2976 -1.0333 -0.4159 0.039 Uiso 1 1 calc GR
H24B H -0.2272 -1.1229 -0.3744 0.039 Uiso 1 1 calc GR
H24C H -0.2115 -0.9929 -0.4042 0.039 Uiso 1 1 calc GR
C25 C -0.28230(12) -1.07117(18) -0.21165(18) 0.0309(4) Uani 1 1 d .
H25A H -0.2708 -1.0477 -0.1377 0.046 Uiso 1 1 calc GR
H25B H -0.2728 -1.1545 -0.2149 0.046 Uiso 1 1 calc GR
H25C H -0.3367 -1.0544 -0.2514 0.046 Uiso 1 1 calc GR

loop_
_atom_site_aniso_label
_atom_site_aniso_U_11
_atom_site_aniso_U_22
_atom_site_aniso_U_33
_atom_site_aniso_U_23
_atom_site_aniso_U_13
_atom_site_aniso_U_12
P1 0.01298(17) 0.01587(18) 0.01750(18) -0.00008(15) 0.00587(14) 0.00101(14)
N1 0.0170(6) 0.0158(6) 0.0274(7) -0.0012(5) 0.0115(6) 0.0003(5)
N2 0.0157(6) 0.0157(6) 0.0214(7) -0.0008(5) 0.0087(5) -0.0002(5)
N3 0.0149(6) 0.0150(6) 0.0199(7) -0.0021(5) 0.0071(5) 0.0001(5)
N4 0.0148(6) 0.0170(6) 0.0182(7) -0.0013(5) 0.0054(5) 0.0017(5)
N5 0.0167(6) 0.0186(6) 0.0137(6) -0.0003(5) 0.0056(5) 0.0021(5)
N6 0.0154(6) 0.0193(6) 0.0154(6) 0.0016(5) 0.0073(5) 0.0032(5)
C1 0.0127(6) 0.0179(7) 0.0162(7) -0.0027(5) 0.0043(6) 0.0010(5)
C2 0.0158(7) 0.0166(7) 0.0181(7) 0.0004(5) 0.0041(6) -0.0010(6)
C3 0.0151(7) 0.0177(7) 0.0171(7) -0.0008(6) 0.0045(6) -0.0025(6)
C4 0.0192(7) 0.0230(8) 0.0237(8) -0.0001(6) 0.0092(6) -0.0038(6)
C5 0.0222(8) 0.0165(7) 0.0269(8) 0.0009(6) 0.0088(7) -0.0006(6)
C6 0.0188(7) 0.0179(7) 0.0224(8) -0.0009(6) 0.0108(6) 0.0039(6)
C7 0.0261(8) 0.0230(8) 0.0226(8) -0.0028(7) 0.0069(7) 0.0034(7)
C8 0.0194(8) 0.0322(10) 0.0281(9) 0.0001(7) 0.0100(7) 0.0069(7)
C9 0.0149(7) 0.0169(7) 0.0190(7) -0.0040(6) 0.0069(6) 0.0004(5)
C10 0.0199(8) 0.0237(8) 0.0296(9) -0.0031(7) 0.0096(7) 0.0063(6)
C11 0.0267(8) 0.0272(9) 0.0182(8) -0.0044(6) 0.0064(7) -0.0033(7)
C12 0.0144(7) 0.0153(7) 0.0155(7) -0.0012(6) 0.0057(6) -0.0010(6)
C13 0.0150(7) 0.0177(8) 0.0199(8) 0.0000(6) 0.0061(6) 0.0012(5)
C14 0.0171(7) 0.0163(7) 0.0206(8) 0.0017(6) 0.0079(6) 0.0027(5)
C15 0.0214(8) 0.0274(8) 0.0232(9) 0.0045(7) 0.0059(7) 0.0078(7)
C16 0.0282(9) 0.0272(9) 0.0263(9) 0.0035(7) 0.0162(7) 0.0108(7)
C17 0.0231(8) 0.0235(8) 0.0151(7) -0.0021(6) 0.0081(6) -0.0010(6)
C18 0.0302(9) 0.0221(8) 0.0207(8) -0.0022(6) 0.0083(7) -0.0028(7)
C19 0.0353(10) 0.0280(9) 0.0216(9) -0.0030(7) 0.0145(8) -0.0108(7)
C20 0.0165(7) 0.0257(8) 0.0145(7) 0.0022(6) 0.0067(6) 0.0030(6)
C21 0.0382(11) 0.0403(11) 0.0189(9) -0.0041(8) 0.0078(8) -0.0168(9)
C22 0.0292(9) 0.0220(8) 0.0216(9) 0.0038(6) 0.0086(7) -0.0030(6)
C23 0.0159(7) 0.0156(7) 0.0269(9) 0.0038(6) 0.0065(6) 0.0017(5)
C24 0.0265(9) 0.0180(8) 0.0320(9) -0.0044(7) 0.0069(7) 0.0038(7)
C25 0.0239(8) 0.0258(9) 0.0442(12) 0.0122(8) 0.0130(8) 0.0006(7)

loop_
_atom_type_symbol
_atom_type_description
_atom_type_scat_dispersion_real
_atom_type_scat_dispersion_imag
_atom_type_scat_source
C C 0.0033 0.0016 'International Tables Vol C Tables 4.2.6.8 and 6.1.1.4'
H H 0.0000 0.0000 'International Tables Vol C Tables 4.2.6.8 and 6.1.1.4'
N N 0.0061 0.0033 'International Tables Vol C Tables 4.2.6.8 and 6.1.1.4'
P P 0.1023 0.0942 'International Tables Vol C Tables 4.2.6.8 and 6.1.1.4'

loop_
_geom_angle_atom_site_label_1
_geom_angle_atom_site_label_2
_geom_angle_atom_site_label_3
_geom_angle
N1 P1 N4 104.21(8)
N1 P1 C23 96.93(7)
N4 P1 C23 98.03(7)
C1 N1 P1 131.66(13)
C1 N2 C2 109.79(14)
C1 N2 C6 118.68(14)
C2 N2 C6 127.75(15)
C1 N3 C3 109.03(14)
C1 N3 C9 122.48(14)
C3 N3 C9 126.13(13)
C12 N4 P1 128.43(12)
C12 N5 C13 110.24(14)
C12 N5 C17 124.77(14)
C13 N5 C17 124.95(14)
C12 N6 C14 109.52(13)
C12 N6 C20 121.86(13)
C14 N6 C20 126.18(14)
N1 C1 N2 121.26(15)
N1 C1 N3 133.14(16)
N2 C1 N3 105.57(14)
N2 C2 C4 123.49(15)
C3 C2 N2 107.61(14)
C3 C2 C4 128.81(15)
N3 C3 C5 123.85(15)
C2 C3 N3 107.95(14)
C2 C3 C5 128.15(15)
N2 C6 C7 110.25(14)
N2 C6 C8 113.88(15)
C8 C6 C7 113.42(15)
N3 C9 C10 114.25(15)
N3 C9 C11 110.40(13)
C10 C9 C11 112.88(14)
N4 C12 N5 122.50(15)
N4 C12 N6 132.61(15)
N5 C12 N6 104.85(13)
N5 C13 C15 122.11(16)
C14 C13 N5 107.74(14)
C14 C13 C15 130.15(16)
N6 C14 C16 124.22(15)
C13 C14 N6 107.63(14)
C13 C14 C16 127.85(15)
N5 C17 C18 111.11(15)
N5 C17 C19 111.88(15)
C18 C17 C19 113.22(16)
N6 C20 C21 112.62(15)
N6 C20 C22 112.22(14)
C22 C20 C21 111.49(15)
C24 C23 P1 114.07(12)
C24 C23 C25 111.50(15)
C25 C23 P1 109.28(13)

loop_
_geom_bond_atom_site_label_1
_geom_bond_atom_site_label_2
_geom_bond_distance
P1 N1 1.6876(16)
P1 N4 1.6968(14)
P1 C23 1.8545(17)
N1 C1 1.293(2)
N2 C1 1.386(2)
N2 C2 1.409(2)
N2 C6 1.470(2)
N3 C1 1.390(2)
N3 C3 1.418(2)
N3 C9 1.466(2)
N4 C12 1.294(2)
N5 C12 1.383(2)
N5 C13 1.399(2)
N5 C17 1.478(2)
N6 C12 1.392(2)
N6 C14 1.409(2)
N6 C20 1.476(2)
C2 C3 1.347(2)
C2 C4 1.491(2)
C3 C5 1.495(2)
C6 C7 1.525(3)
C6 C8 1.522(2)
C9 C10 1.522(2)
C9 C11 1.524(2)
C13 C14 1.346(2)
C13 C15 1.490(2)
C14 C16 1.491(2)
C17 C18 1.512(2)
C17 C19 1.514(3)
C20 C21 1.526(3)
C20 C22 1.522(2)
C23 C24 1.526(3)
C23 C25 1.534(3)
